data_4085272
loop_
_publ_author_name
'Vr\'anov\'a, Iva'
'Jambor, Roman'
'R\%u\<zi\<cka, Ale\<s'
'Jir\'asko, Robert'
'Dost\'al, Libor'

_publ_section_title
;
 Reactivity of N,C,N-Chelated Antimony(III) and Bismuth(III) Chlorides
 with Lithium Reagents: Addition vs Substitution
;
_journal_issue 2
_journal_name_full Organometallics
_journal_page_first 534
_journal_paper_doi 10.1021/om5011879
_journal_volume 34
_journal_year 2015
_chemical_formula_moiety 'C22 H37 Cl2 N2 Sb, 0.5(C6 H14)'
_chemical_formula_sum 'C25 H44 Cl2 N2 Sb'
_chemical_formula_weight 565.27
_chemical_name_systematic
;
 ?
;
_space_group_crystal_system monoclinic
_space_group_IT_number 14
_space_group_name_Hall '-P 2ybc'
_space_group_name_H-M_alt 'P 1 21/c 1'
_symmetry_space_group_name_Hall '-P 2ybc'
_symmetry_space_group_name_H-M 'P 1 21/c 1'
_atom_sites_solution_hydrogens difmap
_audit_creation_method SHELXL97
_cell_angle_alpha 90
_cell_angle_beta 120.896(5)
_cell_angle_gamma 90
_cell_formula_units_Z 4
_cell_length_a 8.6480(7)
_cell_length_b 20.444(2)
_cell_length_c 13.6570(5)
_cell_measurement_reflns_used 17776
_cell_measurement_temperature 150(1)
_cell_measurement_theta_max 27.5
_cell_measurement_theta_min 1
_cell_volume 2071.9(3)
_computing_cell_refinement 'COLLECT and DENZO'
_computing_data_collection 'COLLECT (Hooft, 1998) and DENZO (Otwinowski & Minor, 1997)'
_computing_data_reduction 'COLLECT and DENZO'
_computing_molecular_graphics 'PLATON (Spek, 2003)'
_computing_publication_material 'SHELXL-97 (Sheldrick, 2008)'
_computing_structure_refinement 'SHELXL-97 (Sheldrick, 1997)'
_computing_structure_solution 'SIR92 (Altomare et al., 1994)'
_diffrn_ambient_temperature 150(1)
_diffrn_detector_area_resol_mean 9.091
_diffrn_measured_fraction_theta_full 0.993
_diffrn_measured_fraction_theta_max 0.989
_diffrn_measurement_device_type 'Bruker Nonius KappaCCD area detector'
_diffrn_measurement_method '\f and \w scans to fill the Ewald sphere'
_diffrn_radiation_monochromator graphite
_diffrn_radiation_source 'fine-focus sealed tube'
_diffrn_radiation_type MoK\a
_diffrn_radiation_wavelength 0.71073
_diffrn_reflns_av_R_equivalents 0.0515
_diffrn_reflns_av_unetI/netI 0.0321
_diffrn_reflns_Laue_measured_fraction_full 0.993
_diffrn_reflns_Laue_measured_fraction_max 0.989
_diffrn_reflns_limit_h_max 11
_diffrn_reflns_limit_h_min -10
_diffrn_reflns_limit_k_max 26
_diffrn_reflns_limit_k_min -26
_diffrn_reflns_limit_l_max 17
_diffrn_reflns_limit_l_min -17
_diffrn_reflns_number 17688
_diffrn_reflns_point_group_measured_fraction_full 0.993
_diffrn_reflns_point_group_measured_fraction_max 0.989
_diffrn_reflns_theta_full 25.242
_diffrn_reflns_theta_max 27.500
_diffrn_reflns_theta_min 2.578
_diffrn_standards_number 0
_exptl_absorpt_coefficient_mu 1.608
_exptl_absorpt_correction_T_max 0.824
_exptl_absorpt_correction_T_min 0.645
_exptl_absorpt_correction_type integration
_exptl_absorpt_process_details
;
Gaussian integration (Coppens, 1970)
;
_exptl_crystal_colour colourless
_exptl_crystal_density_diffrn 1.812
_exptl_crystal_description block
_exptl_crystal_F_000 1172
_exptl_crystal_size_max 0.39
_exptl_crystal_size_mid 0.24
_exptl_crystal_size_min 0.23
_refine_diff_density_max 0.708
_refine_diff_density_min -0.842
_refine_diff_density_rms 0.088
_refine_ls_extinction_method none
_refine_ls_goodness_of_fit_ref 1.089
_refine_ls_hydrogen_treatment constr
_refine_ls_matrix_type full
_refine_ls_number_parameters 190
_refine_ls_number_reflns 4709
_refine_ls_number_restraints 0
_refine_ls_restrained_S_all 1.089
_refine_ls_R_factor_all 0.0378
_refine_ls_R_factor_gt 0.0312
_refine_ls_shift/su_max 0.001
_refine_ls_shift/su_mean 0.000
_refine_ls_structure_factor_coef Fsqd
_refine_ls_weighting_details 'w=1/[\s^2^(Fo^2^)+(0.0137P)^2^+3.9287P] where P=(Fo^2^+2Fc^2^)/3'
_refine_ls_weighting_scheme calc
_refine_ls_wR_factor_gt 0.0641
_refine_ls_wR_factor_ref 0.0676
_reflns_Friedel_coverage 0.000
_reflns_number_gt 4155
_reflns_number_total 4709
_reflns_threshold_expression 'I > 2\s(I)'
_cod_data_source_file om5011879_si_002.cif
_cod_data_source_block 1
_cod_depositor_comments 'Adding full bibliography for 4085272--4085278.cif.'
_cod_database_code 4085272
_shelx_space_group_comment
;
The symmetry employed for this shelxl refinement is uniquely defined
by the following loop, which should always be used as a source of
symmetry information in preference to the above space-group names.
They are only intended as comments.
;

loop_
_space_group_symop_operation_xyz
'x, y, z'
'-x, y+1/2, -z+1/2'
'-x, -y, -z'
'x, -y-1/2, z-1/2'

loop_
_atom_site_label
_atom_site_type_symbol
_atom_site_fract_x
_atom_site_fract_y
_atom_site_fract_z
_atom_site_U_iso_or_equiv
_atom_site_adp_type
_atom_site_occupancy
_atom_site_site_symmetry_order
_atom_site_calc_flag
_atom_site_refinement_flags_posn
_atom_site_refinement_flags_adp
Sb1 Sb 0.81037(2) 0.15440(2) 0.61380(2) 0.02062(6) Uani 1 1 d . .
Cl1 Cl 0.90147(10) 0.03321(4) 0.67172(7) 0.03173(16) Uani 1 1 d . .
Cl2 Cl 0.67416(11) 0.27032(4) 0.55577(7) 0.03338(17) Uani 1 1 d . .
N2 N 0.5691(3) 0.11330(12) 0.43591(19) 0.0224(5) Uani 1 1 d . .
C1 C 0.5949(4) 0.13324(13) 0.6393(2) 0.0210(5) Uani 1 1 d . .
N1 N 0.9084(3) 0.18259(12) 0.80891(19) 0.0226(5) Uani 1 1 d . .
C7 C 0.7860(4) 0.17261(15) 0.8325(2) 0.0252(6) Uani 1 1 d . .
H7 H 0.8057 0.1828 0.9044 0.030 Uiso 1 1 d R U
C5 C 0.2969(4) 0.09073(15) 0.5676(3) 0.0271(6) Uani 1 1 d . .
H5 H 0.1911 0.0728 0.5084 0.033 Uiso 1 1 d R U
C13 C 0.5730(4) 0.10797(15) 0.3284(2) 0.0273(6) Uani 1 1 d . .
C9 C 1.1034(5) 0.23582(18) 0.9998(3) 0.0379(8) Uani 1 1 d . .
H9A H 1.0121 0.2687 0.9781 0.046 Uiso 1 1 d R U
H9B H 1.2202 0.2553 1.0459 0.046 Uiso 1 1 d R U
H9C H 1.0868 0.2022 1.0425 0.046 Uiso 1 1 d R U
C8 C 1.0911(4) 0.20657(15) 0.8936(2) 0.0277(6) Uani 1 1 d . .
C14 C 0.7607(5) 0.08330(18) 0.3617(3) 0.0367(7) Uani 1 1 d . .
H14A H 0.8508 0.1108 0.4201 0.044 Uiso 1 1 d R U
H14B H 0.7732 0.0842 0.2958 0.044 Uiso 1 1 d R U
H14C H 0.7757 0.0393 0.3896 0.044 Uiso 1 1 d R U
C6 C 0.4392(4) 0.10615(14) 0.5514(2) 0.0228(6) Uani 1 1 d . .
C12 C 0.4346(4) 0.09560(14) 0.4433(2) 0.0242(6) Uani 1 1 d . .
H12 H 0.3348 0.0762 0.3816 0.029 Uiso 1 1 d R U
C15 C 0.4276(5) 0.06234(19) 0.2416(3) 0.0411(8) Uani 1 1 d . .
H15A H 0.4477 0.0188 0.2722 0.049 Uiso 1 1 d R U
H15B H 0.4317 0.0621 0.1727 0.049 Uiso 1 1 d R U
H15C H 0.3116 0.0775 0.2252 0.049 Uiso 1 1 d R U
C2 C 0.6121(4) 0.14561(14) 0.7438(2) 0.0230(6) Uani 1 1 d . .
C3 C 0.4710(4) 0.13070(16) 0.7615(3) 0.0289(6) Uani 1 1 d . .
H3 H 0.4819 0.1393 0.8316 0.035 Uiso 1 1 d R U
C4 C 0.3147(4) 0.10334(15) 0.6728(3) 0.0294(6) Uani 1 1 d . .
H4 H 0.2215 0.0925 0.6851 0.035 Uiso 1 1 d R U
C16 C 0.5464(5) 0.17749(18) 0.2817(3) 0.0399(8) Uani 1 1 d . .
H16A H 0.4228 0.1901 0.2501 0.048 Uiso 1 1 d R U
H16B H 0.5767 0.1791 0.2232 0.048 Uiso 1 1 d R U
H16C H 0.6227 0.2070 0.3422 0.048 Uiso 1 1 d R U
C10 C 1.2157(4) 0.14738(17) 0.9262(3) 0.0366(7) Uani 1 1 d . .
H10A H 1.1947 0.1175 0.9723 0.044 Uiso 1 1 d R U
H10B H 1.3386 0.1621 0.9681 0.044 Uiso 1 1 d R U
H10C H 1.1932 0.1257 0.8577 0.044 Uiso 1 1 d R U
C11 C 1.1419(5) 0.2578(2) 0.8340(3) 0.0463(9) Uani 1 1 d . .
H11A H 1.1439 0.2373 0.7714 0.056 Uiso 1 1 d R U
H11B H 1.2593 0.2750 0.8868 0.056 Uiso 1 1 d R U
H11C H 1.0556 0.2928 0.8058 0.056 Uiso 1 1 d R U

loop_
_atom_site_aniso_label
_atom_site_aniso_U_11
_atom_site_aniso_U_22
_atom_site_aniso_U_33
_atom_site_aniso_U_23
_atom_site_aniso_U_13
_atom_site_aniso_U_12
Sb1 0.01721(9) 0.02773(10) 0.02006(9) -0.00017(8) 0.01181(7) -0.00163(7)
Cl1 0.0256(3) 0.0300(4) 0.0385(4) 0.0015(3) 0.0157(3) 0.0003(3)
Cl2 0.0356(4) 0.0355(4) 0.0338(4) 0.0075(3) 0.0212(3) 0.0075(3)
N2 0.0222(11) 0.0268(12) 0.0189(11) -0.0003(10) 0.0111(9) -0.0014(10)
C1 0.0199(13) 0.0242(13) 0.0240(13) 0.0012(11) 0.0150(11) -0.0005(11)
N1 0.0202(11) 0.0283(12) 0.0196(11) -0.0015(10) 0.0105(9) -0.0014(10)
C7 0.0273(14) 0.0310(15) 0.0226(13) -0.0016(12) 0.0166(12) -0.0001(12)
C5 0.0200(13) 0.0304(15) 0.0306(15) 0.0011(13) 0.0128(12) -0.0023(12)
C13 0.0278(15) 0.0361(16) 0.0202(13) -0.0022(12) 0.0140(12) -0.0030(13)
C9 0.0301(16) 0.048(2) 0.0307(16) -0.0128(15) 0.0123(14) -0.0049(15)
C8 0.0235(14) 0.0355(16) 0.0216(13) -0.0036(12) 0.0098(12) -0.0051(12)
C14 0.0369(18) 0.048(2) 0.0319(16) -0.0059(15) 0.0228(15) 0.0001(15)
C6 0.0209(13) 0.0269(14) 0.0216(13) -0.0004(11) 0.0116(11) -0.0015(11)
C12 0.0198(13) 0.0290(14) 0.0202(13) -0.0002(11) 0.0077(11) -0.0025(11)
C15 0.0396(19) 0.057(2) 0.0271(16) -0.0145(16) 0.0178(15) -0.0124(17)
C2 0.0218(13) 0.0273(14) 0.0245(13) 0.0002(11) 0.0151(11) -0.0002(11)
C3 0.0286(15) 0.0368(16) 0.0292(14) -0.0008(13) 0.0206(13) 0.0005(13)
C4 0.0233(14) 0.0353(16) 0.0390(16) -0.0025(14) 0.0229(13) -0.0040(12)
C16 0.051(2) 0.0445(19) 0.0300(16) 0.0062(15) 0.0247(16) -0.0003(16)
C10 0.0201(14) 0.049(2) 0.0338(16) -0.0087(15) 0.0087(13) 0.0007(14)
C11 0.040(2) 0.056(2) 0.0310(17) 0.0006(17) 0.0098(15) -0.0260(18)

loop_
_atom_type_symbol
_atom_type_description
_atom_type_scat_dispersion_real
_atom_type_scat_dispersion_imag
_atom_type_scat_source
C C 0.0033 0.0016 'International Tables Vol C Tables 4.2.6.8 and 6.1.1.4'
H H 0.0000 0.0000 'International Tables Vol C Tables 4.2.6.8 and 6.1.1.4'
N N 0.0061 0.0033 'International Tables Vol C Tables 4.2.6.8 and 6.1.1.4'
Cl Cl 0.1484 0.1585 'International Tables Vol C Tables 4.2.6.8 and 6.1.1.4'
Sb Sb -0.5866 1.5461 'International Tables Vol C Tables 4.2.6.8 and 6.1.1.4'

loop_
_exptl_crystal_face_index_h
_exptl_crystal_face_index_k
_exptl_crystal_face_index_l
_exptl_crystal_face_perp_dist
0 1 0 0.090
0 -1 0 0.122
0 1 -1 0.083
0 -1 1 0.144
-1 -1 0 0.137
1 1 0 0.150
1 -1 -1 0.147
-1 1 1 0.068
0 1 1 0.055
0 -1 -1 0.115

loop_
_geom_angle_atom_site_label_1
_geom_angle_atom_site_label_2
_geom_angle_atom_site_label_3
_geom_angle
C1 Sb1 N2 73.28(9)
C1 Sb1 N1 72.91(9)
N2 Sb1 N1 146.18(8)
C1 Sb1 Cl2 86.35(8)
N2 Sb1 Cl2 89.32(6)
N1 Sb1 Cl2 88.05(6)
C1 Sb1 Cl1 84.81(8)
N2 Sb1 Cl1 86.81(6)
N1 Sb1 Cl1 90.68(6)
Cl2 Sb1 Cl1 171.06(2)
C12 N2 C13 122.9(2)
C12 N2 Sb1 112.02(18)
C13 N2 Sb1 125.13(17)
C6 C1 C2 120.8(2)
C6 C1 Sb1 119.31(19)
C2 C1 Sb1 119.8(2)
C7 N1 C8 123.2(2)
C7 N1 Sb1 112.06(19)
C8 N1 Sb1 124.70(17)
N1 C7 C2 118.9(2)
N1 C7 H7 120.5
C2 C7 H7 120.6
C4 C5 C6 119.0(3)
C4 C5 H5 120.7
C6 C5 H5 120.3
N2 C13 C15 112.6(2)
N2 C13 C16 105.6(2)
C15 C13 C16 110.9(3)
N2 C13 C14 106.8(2)
C15 C13 C14 110.8(3)
C16 C13 C14 109.9(3)
C8 C9 H9A 109.7
C8 C9 H9B 108.9
H9A C9 H9B 109.5
C8 C9 H9C 109.8
H9A C9 H9C 109.5
H9B C9 H9C 109.5
N1 C8 C9 113.5(2)
N1 C8 C11 107.2(2)
C9 C8 C11 109.9(3)
N1 C8 C10 106.0(2)
C9 C8 C10 109.9(3)
C11 C8 C10 110.3(3)
C13 C14 H14A 109.8
C13 C14 H14B 109.2
H14A C14 H14B 109.5
C13 C14 H14C 109.5
H14A C14 H14C 109.5
H14B C14 H14C 109.5
C1 C6 C5 120.0(3)
C1 C6 C12 116.3(2)
C5 C6 C12 123.7(3)
N2 C12 C6 118.9(3)
N2 C12 H12 120.7
C6 C12 H12 120.4
C13 C15 H15A 109.6
C13 C15 H15B 109.6
H15A C15 H15B 109.5
C13 C15 H15C 109.2
H15A C15 H15C 109.5
H15B C15 H15C 109.5
C1 C2 C3 120.0(3)
C1 C2 C7 116.3(2)
C3 C2 C7 123.7(3)
C4 C3 C2 119.0(3)
C4 C3 H3 120.9
C2 C3 H3 120.2
C3 C4 C5 121.2(3)
C3 C4 H4 119.0
C5 C4 H4 119.7
C13 C16 H16A 109.3
C13 C16 H16B 109.5
H16A C16 H16B 109.5
C13 C16 H16C 109.6
H16A C16 H16C 109.5
H16B C16 H16C 109.5
C8 C10 H10A 110.7
C8 C10 H10B 109.0
H10A C10 H10B 109.5
C8 C10 H10C 108.7
H10A C10 H10C 109.5
H10B C10 H10C 109.5
C8 C11 H11A 108.6
C8 C11 H11B 109.5
H11A C11 H11B 109.5
C8 C11 H11C 110.4
H11A C11 H11C 109.5
H11B C11 H11C 109.5

loop_
_geom_bond_atom_site_label_1
_geom_bond_atom_site_label_2
_geom_bond_distance
Sb1 C1 2.109(3)
Sb1 N2 2.399(2)
Sb1 N1 2.415(2)
Sb1 Cl2 2.5832(8)
Sb1 Cl1 2.5970(8)
N2 C12 1.271(4)
N2 C13 1.490(3)
C1 C6 1.378(4)
C1 C2 1.381(4)
N1 C7 1.271(4)
N1 C8 1.482(4)
C7 C2 1.471(4)
C7 H7 0.9300
C5 C4 1.388(4)
C5 C6 1.394(4)
C5 H5 0.9300
C13 C15 1.525(4)
C13 C16 1.527(5)
C13 C14 1.530(4)
C9 C8 1.521(4)
C9 H9A 0.9601
C9 H9B 0.9599
C9 H9C 0.9598
C8 C11 1.524(4)
C8 C10 1.527(4)
C14 H14A 0.9601
C14 H14B 0.9600
C14 H14C 0.9600
C6 C12 1.472(4)
C12 H12 0.9300
C15 H15A 0.9600
C15 H15B 0.9600
C15 H15C 0.9601
C2 C3 1.394(4)
C3 C4 1.387(4)
C3 H3 0.9299
C4 H4 0.9300
C16 H16A 0.9600
C16 H16B 0.9601
C16 H16C 0.9599
C10 H10A 0.9599
C10 H10B 0.9601
C10 H10C 0.9601
C11 H11A 0.9598
C11 H11B 0.9600
C11 H11C 0.9601

loop_
_platon_squeeze_void_nr
_platon_squeeze_void_average_x
_platon_squeeze_void_average_y
_platon_squeeze_void_average_z
_platon_squeeze_void_volume
_platon_squeeze_void_count_electrons
_platon_squeeze_void_content
1 -0.022 0.000 0.000 180 67 ' '
2 0.171 0.500 0.500 180 67 ' '
